data_4020624
loop_
_publ_author_name
'Sonia Macho'
'Daniel Miguel'
'Teresa G\'omez'
'Teresa Rodr\'iguez'
'Tom\'as Torroba'

_publ_section_title
;
 From Cyclopentanone Oximes to Bis[1,2,3]dithiazolo-s-indacenes,
 Cyclopenta[c][1,2]thiazine, Pentathiepino-, Tetrathiino-, and
 Thienocyclopenta[1,2,3]dithiazoles as a Rich Source of New Materials
;
_journal_name_full 'Journal of Organic Chemistry'
_journal_page_first 9314
_journal_page_last 9325
_journal_paper_doi 10.1021/jo0514117
_journal_volume 70
_journal_year 2005
_chemical_formula_sum 'C8 H4 Cl2 N2 S2'
_chemical_formula_weight 263.15
_space_group_IT_number 2
_symmetry_cell_setting triclinic
_symmetry_space_group_name_Hall '-P 1'
_symmetry_space_group_name_H-M 'P -1'
_cell_angle_alpha 72.666(13)
_cell_angle_beta 89.879(12)
_cell_angle_gamma 88.608(15)
_cell_formula_units_Z 4
_cell_length_a 5.699(4)
_cell_length_b 11.841(7)
_cell_length_c 16.163(11)
_cell_measurement_temperature 293(2)
_cell_volume 1040.9(11)
_diffrn_ambient_temperature 293(2)
_exptl_crystal_density_diffrn 1.679
_cod_depositor_comments
;
The following automatic conversions were performed:
'_symmetry_cell_setting' value 'Triclinic' changed to 'triclinic'
according to '/home/saulius/struct/CIF-dictionaries/cif_core.dic'
dictionary named 'cif_core.dic' version 2.4.1 from 2010-06-29.

Automatic conversion script
Id: cif_fix_enum 1527 2010-12-29 10:47:43Z saulius 
;
_cod_database_code 4020624

loop_
_symmetry_equiv_pos_as_xyz
'x, y, z'
'-x, -y, -z'

loop_
_atom_site_label
_atom_site_type_symbol
_atom_site_fract_x
_atom_site_fract_y
_atom_site_fract_z
_atom_site_U_iso_or_equiv
_atom_site_adp_type
_atom_site_occupancy
_atom_site_symmetry_multiplicity
_atom_site_calc_flag
_atom_site_refinement_flags
_atom_site_disorder_assembly
_atom_site_disorder_group
Cl1 Cl 0.34728(17) 0.46917(8) 0.31529(6) 0.0585(3) Uani 1 1 d . . .
Cl2 Cl 0.10207(17) 0.26067(8) 0.24847(6) 0.0590(3) Uani 1 1 d . . .
S1 S 0.47920(19) -0.00646(8) 0.34107(7) 0.0618(3) Uani 1 1 d . . .
S2 S 0.77261(19) -0.04934(9) 0.42527(7) 0.0662(3) Uani 1 1 d . . .
N1 N 0.8102(5) 0.0795(3) 0.4391(2) 0.0532(8) Uani 1 1 d . . .
N13 N 0.3202(6) 0.3357(4) 0.5731(3) 0.0843(12) Uani 1 1 d . . .
C1 C 0.4715(6) 0.1361(3) 0.3460(2) 0.0450(8) Uani 1 1 d . . .
C2 C 0.6610(6) 0.1619(3) 0.3993(2) 0.0447(8) Uani 1 1 d . . .
C3 C 0.6428(6) 0.2841(3) 0.3963(2) 0.0429(8) Uani 1 1 d . . .
C4 C 0.4526(6) 0.3265(3) 0.3449(2) 0.0431(8) Uani 1 1 d . . .
C5 C 0.3438(6) 0.2357(3) 0.3147(2) 0.0442(8) Uani 1 1 d . . .
C11 C 0.8001(6) 0.3477(3) 0.4407(2) 0.0529(9) Uani 1 1 d . . .
H11A H 0.7761 0.4323 0.4148 0.063 Uiso 1 1 calc R . .
H11B H 0.9621 0.3282 0.4310 0.063 Uiso 1 1 calc R . .
C12 C 0.7584(6) 0.3173(3) 0.5372(2) 0.0546(9) Uani 1 1 d . . .
H12A H 0.8128 0.2366 0.5648 0.066 Uiso 1 1 calc R . .
H12B H 0.8499 0.3690 0.5604 0.066 Uiso 1 1 calc R . .
C13 C 0.5117(7) 0.3289(3) 0.5583(3) 0.0555(9) Uani 1 1 d . . .
Cl51 Cl 0.7858(2) 0.46999(9) -0.06937(8) 0.0797(4) Uani 1 1 d . . .
Cl52 Cl 0.59564(19) 0.28048(10) 0.11368(7) 0.0746(4) Uani 1 1 d . . .
S51 S 0.99550(17) 0.02342(8) 0.15362(6) 0.0549(3) Uani 1 1 d . . .
S52 S 1.28608(17) -0.02651(8) 0.09156(7) 0.0575(3) Uani 1 1 d . . .
N51 N 1.3019(5) 0.0918(3) 0.0091(2) 0.0529(8) Uani 1 1 d . . .
N63 N 0.8120(7) 0.2514(3) -0.2490(2) 0.0705(10) Uani 1 1 d . . .
C51 C 0.9683(6) 0.1557(3) 0.0746(2) 0.0448(8) Uani 1 1 d . . .
C52 C 1.1438(6) 0.1747(3) 0.0059(2) 0.0463(8) Uani 1 1 d . . .
C53 C 1.1027(7) 0.2883(3) -0.0556(2) 0.0523(9) Uani 1 1 d . . .
C54 C 0.9136(7) 0.3340(3) -0.0244(2) 0.0525(9) Uani 1 1 d . . .
C55 C 0.8289(6) 0.2522(3) 0.0558(2) 0.0493(9) Uani 1 1 d . . .
C61 C 1.2440(8) 0.3445(4) -0.1352(3) 0.0742(13) Uani 1 1 d . . .
H61A H 1.4065 0.3468 -0.1182 0.089 Uiso 1 1 calc R . .
H61B H 1.1879 0.4255 -0.1602 0.089 Uiso 1 1 calc R . .
C62 C 1.2333(7) 0.2816(4) -0.2035(3) 0.0729(12) Uani 1 1 d . . .
H62A H 1.3212 0.3258 -0.2537 0.088 Uiso 1 1 calc R . .
H62B H 1.3085 0.2041 -0.1811 0.088 Uiso 1 1 calc R . .
C63 C 0.9931(7) 0.2674(3) -0.2308(2) 0.0546(9) Uani 1 1 d . . .

loop_
_atom_site_aniso_label
_atom_site_aniso_U_11
_atom_site_aniso_U_22
_atom_site_aniso_U_33
_atom_site_aniso_U_23
_atom_site_aniso_U_13
_atom_site_aniso_U_12
Cl1 0.0675(6) 0.0430(5) 0.0623(6) -0.0121(4) -0.0028(5) 0.0025(4)
Cl2 0.0616(6) 0.0662(6) 0.0492(6) -0.0174(5) -0.0140(4) 0.0012(5)
S1 0.0760(7) 0.0497(6) 0.0640(7) -0.0239(5) -0.0065(5) 0.0011(5)
S2 0.0708(7) 0.0507(6) 0.0769(7) -0.0196(5) -0.0062(6) 0.0117(5)
N1 0.0516(18) 0.0535(18) 0.0538(19) -0.0153(15) -0.0026(15) 0.0044(14)
N13 0.051(2) 0.140(4) 0.082(3) -0.064(3) 0.0085(19) -0.012(2)
C1 0.052(2) 0.049(2) 0.0366(19) -0.0164(16) 0.0035(16) -0.0020(16)
C2 0.0441(19) 0.051(2) 0.0379(19) -0.0111(16) 0.0051(16) 0.0012(16)
C3 0.0436(19) 0.0449(19) 0.0420(19) -0.0157(16) 0.0045(16) -0.0021(15)
C4 0.046(2) 0.0430(19) 0.0397(19) -0.0116(15) 0.0048(16) -0.0001(15)
C5 0.048(2) 0.049(2) 0.0356(18) -0.0123(16) 0.0000(15) -0.0032(16)
C11 0.044(2) 0.059(2) 0.059(2) -0.0222(19) 0.0029(17) -0.0089(17)
C12 0.043(2) 0.072(2) 0.054(2) -0.027(2) -0.0048(17) -0.0031(18)
C13 0.048(2) 0.073(3) 0.056(2) -0.035(2) -0.0043(18) -0.0095(19)
Cl51 0.0995(9) 0.0493(6) 0.0849(8) -0.0122(5) -0.0446(7) 0.0104(5)
Cl52 0.0750(7) 0.0857(8) 0.0682(7) -0.0332(6) -0.0033(5) 0.0313(6)
S51 0.0671(6) 0.0505(6) 0.0444(5) -0.0109(4) 0.0043(4) 0.0092(4)
S52 0.0580(6) 0.0534(6) 0.0602(6) -0.0167(5) 0.0011(5) 0.0104(4)
N51 0.0476(17) 0.0575(18) 0.0556(19) -0.0201(15) 0.0001(14) 0.0014(14)
N63 0.064(2) 0.078(2) 0.063(2) -0.0117(18) -0.0108(19) 0.0026(19)
C51 0.053(2) 0.0471(19) 0.0375(19) -0.0176(16) -0.0027(16) 0.0039(16)
C52 0.048(2) 0.049(2) 0.046(2) -0.0204(17) -0.0062(16) -0.0059(17)
C53 0.061(2) 0.049(2) 0.045(2) -0.0095(17) -0.0099(18) -0.0113(18)
C54 0.066(2) 0.041(2) 0.051(2) -0.0144(17) -0.0240(19) 0.0033(17)
C55 0.055(2) 0.052(2) 0.044(2) -0.0206(17) -0.0119(17) 0.0107(17)
C61 0.076(3) 0.077(3) 0.060(3) -0.004(2) -0.002(2) -0.033(2)
C62 0.060(3) 0.088(3) 0.060(3) -0.005(2) 0.006(2) -0.007(2)
C63 0.057(3) 0.056(2) 0.043(2) -0.0022(17) 0.0027(19) 0.0005(19)

loop_
_geom_bond_atom_site_label_1
_geom_bond_atom_site_label_2
_geom_bond_distance
_geom_bond_site_symmetry_2
_geom_bond_publ_flag
Cl1 C4 1.707(3) . ?
Cl2 C5 1.711(4) . ?
S1 C1 1.713(4) . ?
S1 S2 2.1126(18) . ?
S2 N1 1.626(3) . ?
N1 C2 1.295(4) . ?
N13 C13 1.123(4) . ?
C1 C5 1.335(5) . ?
C1 C2 1.477(5) . ?
C2 C3 1.434(5) . ?
C3 C4 1.358(5) . ?
C3 C11 1.498(5) . ?
C4 C5 1.458(5) . ?
C11 C12 1.512(5) . ?
C12 C13 1.459(5) . ?
Cl51 C54 1.704(4) . ?
Cl52 C55 1.708(4) . ?
S51 C51 1.705(3) . ?
S51 S52 2.0970(16) . ?
S52 N51 1.624(3) . ?
N51 C52 1.306(4) . ?
N63 C63 1.110(5) . ?
C51 C55 1.333(4) . ?
C51 C52 1.463(5) . ?
C52 C53 1.430(5) . ?
C53 C54 1.357(5) . ?
C53 C61 1.502(5) . ?
C54 C55 1.456(5) . ?
C61 C62 1.505(6) . ?
C62 C63 1.468(6) . ?

loop_
_cod_related_entry_id
_cod_related_entry_database
_cod_related_entry_code
1 ChemSpider 30658469
